data_7708474
loop_
_publ_author_name
'Li, Na-Na'
'Yang, Ming'
'Xu, Xiao-Jie'
'Dong, Xi-Yan'
'Li, Si'
'Zang, Shuang-Quan'

_publ_section_title
;
 Ensembles from Silver Clusters and Cucurbit[6]urils-contained Linkers
;
_journal_name_full 'Dalton Transactions'
_journal_paper_doi 10.1039/D1DT02505H
_journal_year 2021
_chemical_formula_moiety 'C40 H84 Ag12 N4 O24 S14, C36 H36 N24 O12, 4(C3 H7 N O)'
_chemical_formula_sum 'C88 H148 Ag12 N32 O40 S14'
_chemical_formula_weight 4037.66
_space_group_crystal_system triclinic
_space_group_IT_number 2
_space_group_name_Hall '-P 1'
_space_group_name_H-M_alt 'P -1'
_atom_sites_solution_hydrogens mixed
_atom_sites_solution_primary dual
_audit_creation_date 2021-09-03
_audit_creation_method
;
Olex2 1.2
(compiled 2018.05.29 svn.r3508 for OlexSys, GUI svn.r5506)
;
_audit_update_record
;
2021-09-27 deposited with the CCDC.	2021-09-29 downloaded from the CCDC.
;
_cell_angle_alpha 79.5070(10)
_cell_angle_beta 80.7700(10)
_cell_angle_gamma 79.2250(10)
_cell_formula_units_Z 1
_cell_length_a 13.9198(2)
_cell_length_b 14.8144(2)
_cell_length_c 18.0353(2)
_cell_measurement_reflns_used 20240
_cell_measurement_temperature 199.99(10)
_cell_measurement_theta_max 72.6450
_cell_measurement_theta_min 3.3380
_cell_volume 3561.59(8)
_computing_cell_refinement 'CrysAlisPro 1.171.39.27b (Rigaku OD, 2015)'
_computing_data_collection 'CrysAlisPro 1.171.39.27b (Rigaku OD, 2015)'
_computing_data_reduction 'CrysAlisPro 1.171.39.27b (Rigaku OD, 2015)'
_computing_molecular_graphics 'Olex2 (Dolomanov et al., 2009)'
_computing_publication_material 'Olex2 (Dolomanov et al., 2009)'
_computing_structure_refinement 'ShelXL (Sheldrick, 2015)'
_computing_structure_solution 'ShelXT (Sheldrick, 2015)'
_diffrn_ambient_environment N~2~
_diffrn_ambient_temperature 199.99(10)
_diffrn_detector 'CCD plate'
_diffrn_measured_fraction_theta_full 0.993
_diffrn_measured_fraction_theta_max 0.966
_diffrn_measurement_details
;
List of Runs (angles in degrees, time in seconds):

  # Type    Start    End  Width  t~exp~   \w     \q     \k     \f   Frames
#--------------------------------------------------------------------------
  1  \w     43.00  75.00   0.50    1.14    --    0.00  57.00  60.00   64
  2  \w      0.00  87.00   0.50    1.14    --    0.00  77.00  90.00  174
  3  \w      1.00  79.00   0.50    1.14    --    0.00  38.00-180.00  156
  4  \w    -28.00  35.00   0.50    1.14    --    0.00  57.00  60.00  126
  5  \w    -69.00  29.00   0.50    1.14    --    0.00 -38.00-180.00  196
  6  \w      8.00 127.00   0.50    4.56    --   97.60 -61.00-120.00  238
  7  \w      8.00 124.00   0.50    4.56    --   97.60 -61.00  60.00  232
  8  \w     27.00 133.00   0.50    4.56    --   97.60 -82.00  60.00  212
  9  \w     20.00 106.00   0.50    4.56    --   97.60 -82.00   0.00  172
 10  \w    130.00 156.00   0.50    4.56    --   97.60  77.00-150.00   52
 11  \w      9.00 158.00   0.50    4.56    --   97.60 -15.00-120.00  298
 12  \w     63.00 102.00   0.50    4.56    --   97.60  77.00-150.00   78
 13  \w     38.00  87.00   0.50    4.56    --   97.60  15.00 120.00   98
 14  \w    104.00 187.00   0.50    4.56    --   97.60  15.00 120.00  166
 15  \w     96.00 123.00   0.50    4.56    --   97.60 -82.00 -90.00   54
 16  \w     20.00  46.00   0.50    4.56    --   97.60 -82.00 -90.00   52
 17  \w     16.00  70.00   0.50    4.56    --   97.60 -82.00-180.00  108
 18  \w     89.00 120.00   0.50    4.56    --   97.60 -82.00-180.00   62
 19  \w     13.00 131.00   0.50    4.56    --   97.60 -82.00-120.00  236
 20  \w     84.00 120.00   0.50    4.56    --   97.60 -82.00 120.00   72
 21  \w     77.00 103.00   0.50    4.56    --   97.60 -61.00 -30.00   52
 22  \w     84.00 109.00   0.50    4.56    --   97.60 -82.00 -30.00   50
 23  \w     17.00 155.00   0.50    4.56    --   97.60 -15.00  30.00  276
;
_diffrn_measurement_device 'four-circle diffractometer'
_diffrn_measurement_device_type 'XtaLAB AFC12 (RINC): Kappa single'
_diffrn_measurement_method '\w scans'
_diffrn_orient_matrix_type 'CrysAlisPro convention (1999,Acta A55,543-557)'
_diffrn_orient_matrix_UB_11 -0.0287784000
_diffrn_orient_matrix_UB_12 0.0079491000
_diffrn_orient_matrix_UB_13 0.0849590000
_diffrn_orient_matrix_UB_21 -0.0571674000
_diffrn_orient_matrix_UB_22 0.0985625000
_diffrn_orient_matrix_UB_23 -0.0214322000
_diffrn_orient_matrix_UB_31 -0.0938990000
_diffrn_orient_matrix_UB_32 -0.0413615000
_diffrn_orient_matrix_UB_33 0.0008817000
_diffrn_radiation_monochromator graphite
_diffrn_radiation_probe x-ray
_diffrn_radiation_type CuK\a
_diffrn_radiation_wavelength 1.54184
_diffrn_reflns_av_R_equivalents 0.0719
_diffrn_reflns_av_unetI/netI 0.0673
_diffrn_reflns_Laue_measured_fraction_full 0.993
_diffrn_reflns_Laue_measured_fraction_max 0.966
_diffrn_reflns_limit_h_max 12
_diffrn_reflns_limit_h_min -17
_diffrn_reflns_limit_k_max 16
_diffrn_reflns_limit_k_min -18
_diffrn_reflns_limit_l_max 21
_diffrn_reflns_limit_l_min -22
_diffrn_reflns_number 37672
_diffrn_reflns_point_group_measured_fraction_full 0.993
_diffrn_reflns_point_group_measured_fraction_max 0.966
_diffrn_reflns_theta_full 67.684
_diffrn_reflns_theta_max 73.303
_diffrn_reflns_theta_min 2.513
_diffrn_source 'fine-focus sealed X-ray tube'
_diffrn_source_type 'Enhance (Cu) X-ray Source'
_exptl_absorpt_coefficient_mu 15.546
_exptl_absorpt_correction_T_max 1.00000
_exptl_absorpt_correction_T_min 0.56220
_exptl_absorpt_correction_type multi-scan
_exptl_absorpt_process_details
;
CrysAlisPro 1.171.39.27b (Rigaku Oxford Diffraction, 2015)
Empirical absorption correction using spherical harmonics,
 implemented in SCALE3 ABSPACK scaling algorithm.
;
_exptl_crystal_colour yellow
_exptl_crystal_colour_primary yellow
_exptl_crystal_density_diffrn 1.883
_exptl_crystal_description block
_exptl_crystal_F_000 2008
_exptl_crystal_size_max 0.03
_exptl_crystal_size_mid 0.03
_exptl_crystal_size_min 0.02
_refine_diff_density_max 1.320
_refine_diff_density_min -1.159
_refine_diff_density_rms 0.184
_refine_ls_extinction_coef 0.00036(4)
_refine_ls_extinction_expression Fc^*^=kFc[1+0.001xFc^2^\l^3^/sin(2\q)]^-1/4^
_refine_ls_extinction_method SHELXL
_refine_ls_goodness_of_fit_ref 1.033
_refine_ls_hydrogen_treatment constr
_refine_ls_matrix_type full
_refine_ls_number_parameters 956
_refine_ls_number_reflns 13836
_refine_ls_number_restraints 64
_refine_ls_restrained_S_all 1.037
_refine_ls_R_factor_all 0.0736
_refine_ls_R_factor_gt 0.0631
_refine_ls_shift/su_max 0.001
_refine_ls_shift/su_mean 0.000
_refine_ls_structure_factor_coef Fsqd
_refine_ls_weighting_details
;
 w=1/[\s^2^(Fo^2^)+(0.0963P)^2^+15.8741P]
 where P=(Fo^2^+2Fc^2^)/3
;
_refine_ls_weighting_scheme calc
_refine_ls_wR_factor_gt 0.1750
_refine_ls_wR_factor_ref 0.1808
_reflns_Friedel_coverage 0.000
_reflns_number_gt 11938
_reflns_number_total 13836
_reflns_threshold_expression 'I > 2\s(I)'
_cod_data_source_file d1dt02505h2.cif
_cod_data_source_block SCM_3
_cod_database_code 7708474
_shelxl_version_number 2013-2
_chemical_oxdiff_formula 'C H O F N P Ag'
_shelx_space_group_comment
;
The symmetry employed for this shelxl refinement is uniquely defined
by the following loop, which should always be used as a source of
symmetry information in preference to the above space-group names.
They are only intended as comments.
;
_shelx_estimated_absorpt_t_max 0.746
_shelx_estimated_absorpt_t_min 0.653
_reflns_odcompleteness_completeness 96.64
_reflns_odcompleteness_iscentric 1
_reflns_odcompleteness_theta 73.15
_olex2_refinement_description
;
1. Fixed Uiso
 At 1.2 times of:
  All C(H) groups, All C(H,H) groups
 At 1.5 times of:
  All C(H,H,H) groups
2. Restrained distances
 N17-C48 \\sim N17-C49
 with sigma of 0.01
 N16-C45 \\sim N16-C44
 with sigma of 0.01
 N15-C43 \\sim N15-C42
 with sigma of 0.01
3. Rigid bond restraints
 O14, S7
 with sigma for 1-2 distances of 0.01 and sigma for 1-3 distances of 0.01
4. Uiso/Uaniso restraints and constraints
C2 \\sim C13 \\sim C20 \\sim C22: within 2A with sigma of 0.01 and sigma for
terminal atoms of 0.02
O5 \\sim O10 \\sim O12 \\sim O13 \\sim O14: within 2A with sigma of 0.01 and
sigma for terminal atoms of 0.02
Uanis(C21) \\sim Ueq: with sigma of 0.01 and sigma for terminal atoms of 0.02
Uanis(C20) \\sim Ueq: with sigma of 0.01 and sigma for terminal atoms of 0.02
Uanis(O11) \\sim Ueq: with sigma of 0.005 and sigma for terminal atoms of 0.01
5. Others
 Sof(Ag7)=1-FVAR(1)
 Sof(Ag6)=FVAR(1)
 Sof(Ag8)=1-FVAR(2)
 Sof(Ag5)=FVAR(2)
 Fixed Sof: C18(0.5) H18A(0.5) H18B(0.5) H18C(0.5) C20(0.75) H20A(0.75)
 H20B(0.75) H20C(0.75) C21(0.5) H21A(0.5) H21B(0.5) H21C(0.5) C22(0.25)
 H22A(0.25) H22B(0.25) H22C(0.25) O10(0.75) O12(0.75) O13(0.25) O14(0.25)
 C44(0.5) H44(0.5) C45(0.5) H45A(0.5) H45B(0.5) H45C(0.5) C46(0.5) H46A(0.5)
 H46B(0.5) H46C(0.5) N16(0.5) O22(0.5) C47(0.5) H47(0.5) C48(0.5) H48A(0.5)
 H48B(0.5) H48C(0.5) C49(0.5) H49A(0.5) H49B(0.5) H49C(0.5) N17(0.5) O23(0.5)
6.a Riding coordinates:
 C21(H21A,H21B,H21C), C45(H45A,H45B,H45C)
6.b Ternary CH refined with riding coordinates:
 C1(H1), C5(H5), C27(H27), C30(H30), C31(H31), C32(H32), C38(H38), C40(H40)
6.c Secondary CH2 refined with riding coordinates:
 C3(H3A,H3B), C4(H4A,H4B), C7(H7A,H7B), C28(H28A,H28B), C29(H29A,H29B),
 C33(H33A,H33B), C36(H36A,H36B), C37(H37A,H37B), C39(H39A,H39B)
6.d Aromatic/amide H refined with riding coordinates:
 C6(H6), C8(H8), C10(H10), C16(H16), C41(H41), C44(H44), C47(H47)
6.e Idealised Me refined as rotating group:
 C9(H9A,H9B,H9C), C11(H11A,H11B,H11C), C12(H12A,H12B,H12C), C13(H13A,H13B,
 H13C), C14(H14A,H14B,H14C), C15(H15A,H15B,H15C), C17(H17A,H17B,H17C), C18(H18A,
 H18B,H18C), C19(H19A,H19B,H19C), C20(H20A,H20B,H20C), C22(H22A,H22B,H22C),
 C42(H42A,H42B,H42C), C43(H43A,H43B,H43C), C46(H46A,H46B,H46C), C48(H48A,H48B,
 H48C), C49(H49A,H49B,H49C)
;
_olex2_submission_special_instructions 'No special instructions were received'
_oxdiff_exptl_absorpt_empirical_details
;
Empirical correction (ABSPACK) includes:
- Absorption correction using spherical harmonics
- Frame scaling
;
_oxdiff_exptl_absorpt_empirical_full_max 1.836
_oxdiff_exptl_absorpt_empirical_full_min 0.275

loop_
_space_group_symop_operation_xyz
'x, y, z'
'-x, -y, -z'

loop_
_atom_site_label
_atom_site_type_symbol
_atom_site_fract_x
_atom_site_fract_y
_atom_site_fract_z
_atom_site_U_iso_or_equiv
_atom_site_adp_type
_atom_site_occupancy
_atom_site_site_symmetry_order
_atom_site_calc_flag
_atom_site_refinement_flags_posn
_atom_site_refinement_flags_adp
_atom_site_refinement_flags_occupancy
_atom_site_disorder_assembly
_atom_site_disorder_group
Ag1 Ag 0.63705(4) 0.86108(4) 0.37467(3) 0.04159(15) Uani 1 1 d . . . . .
Ag2 Ag 0.38833(4) 1.12481(4) 0.37003(3) 0.04601(16) Uani 1 1 d . . . . .
Ag3 Ag 0.41338(4) 0.91862(4) 0.42105(3) 0.04511(16) Uani 1 1 d . . . . .
Ag4 Ag 0.47956(4) 1.22579(4) 0.47179(3) 0.04826(16) Uani 1 1 d . . . . .
Ag5 Ag 0.3778(6) 0.8705(7) 0.68441(13) 0.0643(12) Uani 0.85(3) 1 d . . P A 1
Ag6 Ag 0.2758(4) 1.0226(4) 0.5419(4) 0.0475(9) Uani 0.69(4) 1 d . . P A 1
Ag7 Ag 0.252(3) 1.0259(7) 0.5292(11) 0.064(3) Uani 0.31(4) 1 d . . P A 2
Ag8 Ag 0.349(3) 0.901(3) 0.6828(11) 0.060(4) Uani 0.15(3) 1 d . . P A 2
C1 C 0.2113(5) 1.2772(5) 0.4790(4) 0.0456(16) Uani 1 1 d . . . B 1
H1 H 0.2341 1.3224 0.4361 0.055 Uiso 1 1 calc R . . B 1
C2 C 0.4984(6) 0.9891(6) 0.2269(4) 0.0510(18) Uani 1 1 d . U . . .
C3 C 0.0890(6) 0.5865(6) 0.9515(4) 0.0495(17) Uani 1 1 d . . . . .
H3A H 0.1347 0.5442 0.9220 0.059 Uiso 1 1 calc R . . . .
H3B H 0.0452 0.6259 0.9177 0.059 Uiso 1 1 calc R . . . .
C4 C 0.1459(6) 0.6458(6) 0.9802(4) 0.0526(19) Uani 1 1 d . . . . .
H4A H 0.1010 0.6877 1.0105 0.063 Uiso 1 1 calc R . . . .
H4B H 0.1918 0.6068 1.0126 0.063 Uiso 1 1 calc R . . . .
C5 C 0.2607(5) 0.7817(5) 0.5480(4) 0.0433(15) Uani 1 1 d . . . . .
H5 H 0.2610 0.7788 0.4941 0.052 Uiso 1 1 calc R . . . .
C6 C 0.1525(6) 0.7734(6) 0.8753(5) 0.056(2) Uani 1 1 d . . . . .
H6 H 0.0856 0.7926 0.8893 0.068 Uiso 1 1 calc R . . . .
C7 C 0.0282(6) 0.5298(6) 1.0150(4) 0.0507(18) Uani 1 1 d . . . . .
H7A H 0.0718 0.4904 1.0489 0.061 Uiso 1 1 calc R . . . .
H7B H -0.0179 0.5719 1.0443 0.061 Uiso 1 1 calc R . . . .
C8 C 0.2028(7) 0.8206(7) 0.8117(5) 0.064(2) Uani 1 1 d . . . . .
H8 H 0.1676 0.8697 0.7821 0.076 Uiso 1 1 calc R . . . .
C9 C 0.2941(6) 0.6859(5) 0.5867(6) 0.057(2) Uani 1 1 d . . . . .
H9A H 0.3594 0.6634 0.5640 0.085 Uiso 1 1 calc GR . . . .
H9B H 0.2499 0.6457 0.5813 0.085 Uiso 1 1 calc GR . . . .
H9C H 0.2946 0.6869 0.6397 0.085 Uiso 1 1 calc GR . . . .
C10 C 0.3465(7) 0.7277(6) 0.8350(5) 0.062(2) Uani 1 1 d . . . . .
H10 H 0.4145 0.7122 0.8231 0.074 Uiso 1 1 calc R . . . .
C11 C 0.1593(6) 0.8227(7) 0.5786(6) 0.064(2) Uani 1 1 d . . . . .
H11A H 0.1576 0.8282 0.6310 0.096 Uiso 1 1 calc GR . . . .
H11B H 0.1136 0.7832 0.5746 0.096 Uiso 1 1 calc GR . . . .
H11C H 0.1412 0.8832 0.5499 0.096 Uiso 1 1 calc GR . . . .
C12 C 0.4864(8) 1.4464(7) 0.2508(5) 0.069(3) Uani 1 1 d . . . . .
H12A H 0.4723 1.5054 0.2685 0.104 Uiso 1 1 calc GR . . . .
H12B H 0.4659 1.4537 0.2014 0.104 Uiso 1 1 calc GR . . . .
H12C H 0.5560 1.4239 0.2476 0.104 Uiso 1 1 calc GR . . . .
C13 C 0.4678(9) 1.0806(8) 0.1823(5) 0.076(3) Uani 1 1 d . U . . .
H13A H 0.4145 1.1151 0.2116 0.115 Uiso 1 1 calc GR . . . .
H13B H 0.4465 1.0723 0.1363 0.115 Uiso 1 1 calc GR . . . .
H13C H 0.5225 1.1141 0.1699 0.115 Uiso 1 1 calc GR . . . .
C14 C 0.1265(6) 1.2437(8) 0.4577(6) 0.073(3) Uani 1 1 d . . . B 1
H14A H 0.1470 1.2176 0.4116 0.109 Uiso 1 1 calc GR . . B 1
H14B H 0.0736 1.2948 0.4500 0.109 Uiso 1 1 calc GR . . B 1
H14C H 0.1044 1.1969 0.4977 0.109 Uiso 1 1 calc GR . . B 1
C15 C 0.1872(8) 1.3239(7) 0.5468(6) 0.077(3) Uani 1 1 d . . . B 1
H15A H 0.1595 1.2829 0.5889 0.116 Uiso 1 1 calc GR . . B 1
H15B H 0.1403 1.3795 0.5366 0.116 Uiso 1 1 calc GR . . B 1
H15C H 0.2462 1.3396 0.5588 0.116 Uiso 1 1 calc GR . . B 1
C16 C 0.2989(7) 0.6758(7) 0.8974(6) 0.065(2) Uani 1 1 d . . . . .
H16 H 0.3337 0.6251 0.9259 0.078 Uiso 1 1 calc R . . . .
C17 C 0.5813(9) 0.5599(8) 0.4028(7) 0.085(3) Uani 1 1 d . . . . .
H17A H 0.6224 0.5266 0.3652 0.128 Uiso 1 1 calc GR . . . .
H17B H 0.5268 0.5282 0.4245 0.128 Uiso 1 1 calc GR . . . .
H17C H 0.6191 0.5631 0.4420 0.128 Uiso 1 1 calc GR . . . .
C18 C 0.9780(13) 0.8552(14) 0.2928(13) 0.062(4) Uani 0.5 1 d . . P C 1
H18A H 0.9825 0.8259 0.3445 0.092 Uiso 0.5 1 calc GR . P C 1
H18B H 1.0252 0.8970 0.2775 0.092 Uiso 0.5 1 calc GR . P C 1
H18C H 0.9914 0.8086 0.2602 0.092 Uiso 0.5 1 calc GR . P C 1
C19 C 0.0762(8) 1.0534(10) 0.3583(9) 0.099(4) Uani 1 1 d . . . . .
H19A H 0.0653 1.0678 0.4091 0.149 Uiso 1 1 calc GR . . . .
H19B H 0.0424 1.0031 0.3567 0.149 Uiso 1 1 calc GR . . . .
H19C H 0.0516 1.1071 0.3240 0.149 Uiso 1 1 calc GR . . . .
C20 C 0.5874(10) 0.9331(10) 0.1902(6) 0.073(3) Uani 0.75 1 d . U P D 1
H20A H 0.6369 0.9718 0.1708 0.109 Uiso 0.75 1 calc GR . P D 1
H20B H 0.5701 0.9089 0.1492 0.109 Uiso 0.75 1 calc GR . P D 1
H20C H 0.6128 0.8825 0.2270 0.109 Uiso 0.75 1 calc GR . P D 1
C21 C 0.8716(18) 0.9344(19) 0.3742(15) 0.083(6) Uani 0.5 1 d . U P C 2
H21A H 0.8078 0.9552 0.4002 0.125 Uiso 0.5 1 d R . P C 2
H21B H 0.9128 0.9808 0.3696 0.125 Uiso 0.5 1 d R . P C 2
H21C H 0.9011 0.8774 0.4024 0.125 Uiso 0.5 1 d R . P C 2
C22 C 0.460(4) 0.918(3) 0.222(2) 0.079(7) Uani 0.25 1 d . U P D 2
H22A H 0.5099 0.8708 0.2028 0.118 Uiso 0.25 1 calc GR . P D 2
H22B H 0.4101 0.9363 0.1884 0.118 Uiso 0.25 1 calc GR . P D 2
H22C H 0.4299 0.8929 0.2717 0.118 Uiso 0.25 1 calc GR . P D 2
N1 N 0.2987(5) 0.7986(5) 0.7918(3) 0.0515(16) Uani 1 1 d . . . . .
N2 N 0.2011(5) 0.7008(4) 0.9155(3) 0.0451(14) Uani 1 1 d . . . . .
O1 O 0.6242(4) 0.7180(4) 0.3369(3) 0.0532(13) Uani 1 1 d . . . . .
O2 O 0.4492(4) 1.3683(4) 0.3887(3) 0.0521(13) Uani 1 1 d . . . . .
O3 O 0.4909(4) 0.6633(4) 0.2963(3) 0.0566(14) Uani 1 1 d . . . . .
O4 O 0.2446(4) 1.1067(4) 0.3155(3) 0.0585(14) Uani 1 1 d . . . . .
O5 O 0.7981(4) 0.8485(4) 0.2953(3) 0.0608(15) Uani 1 1 d . U . . .
O6 O 0.4671(4) 0.7182(5) 0.4168(3) 0.0675(18) Uani 1 1 d . . . . .
O7 O 0.3202(4) 1.4011(5) 0.3092(4) 0.0660(16) Uani 1 1 d . . . . .
O8 O 0.4552(5) 1.2762(4) 0.2898(3) 0.0582(14) Uani 1 1 d . . . . .
O9 O 0.2085(7) 0.9796(6) 0.2628(5) 0.099(3) Uani 1 1 d . . . . .
O10 O 0.8300(8) 0.9870(7) 0.3309(6) 0.075(2) Uani 0.75 1 d . U P C 1
O11 O 0.2424(6) 0.9555(6) 0.3899(5) 0.097(2) Uani 1 1 d . U . . .
O12 O 0.8658(10) 0.9636(8) 0.2026(6) 0.103(3) Uani 0.75 1 d . U P C 1
O13 O 0.964(3) 0.901(3) 0.245(2) 0.099(8) Uani 0.25 1 d . U P C 2
O14 O 0.806(3) 1.001(2) 0.264(2) 0.093(5) Uani 0.25 1 d . U P C 2
S1 S 0.52261(11) 1.00261(11) 0.32205(8) 0.0326(3) Uani 1 1 d . . . . .
S2 S 0.31463(11) 1.17785(11) 0.49202(9) 0.0364(3) Uani 1 1 d . . . . .
S3 S 0.34852(11) 0.85873(11) 0.55430(8) 0.0345(3) Uani 1 1 d . . . . .
S4 S 0.42267(13) 1.36672(12) 0.31432(9) 0.0421(4) Uani 1 1 d . . . . .
S5 S 0.53663(13) 0.67331(13) 0.35980(9) 0.0445(4) Uani 1 1 d . . . . .
S6 S 0.20161(16) 1.02093(16) 0.33167(14) 0.0615(5) Uani 1 1 d . . . . .
S7 S 0.85958(17) 0.91737(17) 0.28590(16) 0.0702(7) Uani 1 1 d . U . . .
C23 C 0.9833(5) 0.6809(5) 0.1760(4) 0.0431(15) Uani 1 1 d . . . . .
C24 C 0.8624(5) 0.7884(5) -0.0183(4) 0.0447(16) Uani 1 1 d . . . . .
C25 C 1.2105(6) 0.4814(6) 0.1684(4) 0.0458(16) Uani 1 1 d . . . . .
C26 C 0.8063(5) 0.4966(6) 0.2243(4) 0.0441(16) Uani 1 1 d . . . . .
C27 C 0.7157(5) 0.7489(6) 0.0522(4) 0.0456(16) Uani 1 1 d . . . . .
H27 H 0.6639 0.7942 0.0747 0.055 Uiso 1 1 calc R . . . .
C28 C 1.3287(6) 0.3634(6) 0.1078(4) 0.0504(18) Uani 1 1 d . . . . .
H28A H 1.3701 0.3111 0.1339 0.060 Uiso 1 1 calc R . . . .
H28B H 1.3657 0.4147 0.0938 0.060 Uiso 1 1 calc R . . . .
C29 C 0.8460(6) 0.7856(6) 0.1203(4) 0.0490(17) Uani 1 1 d . . . . .
H29A H 0.8963 0.8252 0.1051 0.059 Uiso 1 1 calc R . . . .
H29B H 0.7912 0.8187 0.1504 0.059 Uiso 1 1 calc R . . . .
C30 C 0.7101(5) 0.7529(6) -0.0344(4) 0.0477(17) Uani 1 1 d . . . . .
H30 H 0.6564 0.8009 -0.0520 0.057 Uiso 1 1 calc R . . . .
C31 C 1.1206(5) 0.3917(5) 0.2663(4) 0.0443(16) Uani 1 1 d . . . . .
H31 H 1.1364 0.3834 0.3184 0.053 Uiso 1 1 calc R . . . .
C32 C 0.9035(5) 0.5808(5) 0.2715(4) 0.0448(16) Uani 1 1 d . . . . .
H32 H 0.8916 0.5858 0.3257 0.054 Uiso 1 1 calc R . . . .
C33 C 0.9329(6) 0.4028(6) 0.3000(4) 0.0468(17) Uani 1 1 d . . . . .
H33A H 0.9404 0.4123 0.3504 0.056 Uiso 1 1 calc R . . . .
H33B H 0.8879 0.3586 0.3060 0.056 Uiso 1 1 calc R . . . .
C34 C 0.6832(5) 0.6066(6) 0.0308(4) 0.0480(17) Uani 1 1 d . . . . .
C35 C 1.0377(5) 0.2908(5) 0.2240(4) 0.0430(15) Uani 1 1 d . . . . .
C36 C 1.1716(6) 0.1977(6) 0.1511(4) 0.0505(18) Uani 1 1 d . . . . .
H36A H 1.1238 0.1556 0.1605 0.061 Uiso 1 1 calc R . . . .
H36B H 1.2313 0.1636 0.1706 0.061 Uiso 1 1 calc R . . . .
C37 C 1.0918(6) 0.5672(6) 0.2569(4) 0.0486(17) Uani 1 1 d . . . . .
H37A H 1.1370 0.6115 0.2396 0.058 Uiso 1 1 calc R . . . .
H37B H 1.0874 0.5529 0.3119 0.058 Uiso 1 1 calc R . . . .
C38 C 0.8254(5) 0.6491(6) 0.2275(4) 0.0474(17) Uani 1 1 d . . . . .
H38 H 0.7816 0.6899 0.2602 0.057 Uiso 1 1 calc R . . . .
C39 C 0.6846(5) 0.6208(6) 0.1649(4) 0.0495(18) Uani 1 1 d . . . . .
H39A H 0.6451 0.6711 0.1894 0.059 Uiso 1 1 calc R . . . .
H39B H 0.6462 0.5707 0.1731 0.059 Uiso 1 1 calc R . . . .
C40 C 1.1953(6) 0.3262(6) 0.2174(4) 0.0471(17) Uani 1 1 d . . . . .
H40 H 1.2437 0.2859 0.2479 0.057 Uiso 1 1 calc R . . . .
N3 N 0.8893(5) 0.4903(4) 0.2590(3) 0.0456(14) Uani 1 1 d . . . . .
N4 N 0.9948(5) 0.6101(5) 0.2364(4) 0.0485(14) Uani 1 1 d . . . . .
N5 N 1.0275(5) 0.3627(5) 0.2641(3) 0.0472(14) Uani 1 1 d . . . . .
N6 N 1.1316(4) 0.4834(4) 0.2256(3) 0.0456(13) Uani 1 1 d . . . . .
N7 N 0.8858(5) 0.7016(4) 0.1666(3) 0.0453(14) Uani 1 1 d . . . . .
N8 N 0.8124(5) 0.7693(5) 0.0530(3) 0.0477(14) Uani 1 1 d . . . . .
N9 N 0.6935(5) 0.6624(5) -0.0387(3) 0.0486(14) Uani 1 1 d . . . . .
N10 N 0.7724(5) 0.5881(5) 0.2012(4) 0.0478(14) Uani 1 1 d . . . . .
N11 N 0.8063(5) 0.7749(5) -0.0699(3) 0.0475(14) Uani 1 1 d . . . . .
N12 N 0.7024(5) 0.6536(5) 0.0837(3) 0.0487(14) Uani 1 1 d . . . . .
N13 N 1.1340(5) 0.2727(5) 0.1926(3) 0.0457(14) Uani 1 1 d . . . . .
N14 N 1.2419(5) 0.3902(4) 0.1590(3) 0.0465(14) Uani 1 1 d . . . . .
O15 O 1.0485(4) 0.7212(4) 0.1386(3) 0.0531(13) Uani 1 1 d . . . . .
O16 O 0.9418(4) 0.8144(4) -0.0340(3) 0.0541(13) Uani 1 1 d . . . . .
O17 O 1.2439(4) 0.5480(4) 0.1323(3) 0.0566(14) Uani 1 1 d . . . . .
O18 O 0.9723(4) 0.2487(4) 0.2193(3) 0.0565(14) Uani 1 1 d . . . . .
O19 O 0.7686(4) 0.4314(4) 0.2159(3) 0.0510(12) Uani 1 1 d . . . . .
O20 O 0.6615(5) 0.5288(4) 0.0431(3) 0.0582(14) Uani 1 1 d . . . . .
C41 C 0.1258(11) 0.6763(14) 0.4407(11) 0.119(5) Uani 1 1 d . . . . .
H41 H 0.0836 0.7328 0.4335 0.142 Uiso 1 1 calc R . . . .
C42 C 0.2372(12) 0.7374(12) 0.3359(9) 0.122(5) Uani 1 1 d D . . . .
H42A H 0.2467 0.7171 0.2873 0.183 Uiso 1 1 calc GR . . . .
H42B H 0.2981 0.7511 0.3459 0.183 Uiso 1 1 calc GR . . . .
H42C H 0.1879 0.7922 0.3357 0.183 Uiso 1 1 calc GR . . . .
C43 C 0.2713(10) 0.5774(10) 0.4030(12) 0.131(6) Uani 1 1 d D . . . .
H43A H 0.2452 0.5363 0.4458 0.197 Uiso 1 1 calc GR . . . .
H43B H 0.3345 0.5880 0.4111 0.197 Uiso 1 1 calc GR . . . .
H43C H 0.2784 0.5499 0.3578 0.197 Uiso 1 1 calc GR . . . .
N15 N 0.2051(6) 0.6646(6) 0.3944(6) 0.086(3) Uani 1 1 d D . . . .
O21 O 0.1008(8) 0.6134(11) 0.4976(8) 0.141(4) Uani 1 1 d . . . . .
C44 C 0.4509(11) 0.7916(12) 0.0131(9) 0.053(4) Uani 0.5 1 d D . P . .
H44 H 0.4558 0.8545 0.0022 0.064 Uiso 0.5 1 calc R . P . .
C45 C 0.417(2) 0.6710(16) 0.1053(18) 0.113(10) Uani 0.5 1 d D . P . .
H45A H 0.4209 0.6399 0.0623 0.169 Uiso 0.5 1 d R . P . .
H45B H 0.3525 0.6707 0.1343 0.169 Uiso 0.5 1 d R . P . .
H45C H 0.4661 0.6393 0.1366 0.169 Uiso 0.5 1 d R . P . .
C46 C 0.411(2) 0.8162(17) 0.1425(12) 0.092(7) Uani 0.5 1 d . . P . .
H46A H 0.4349 0.8737 0.1216 0.138 Uiso 0.5 1 calc GR . P . .
H46B H 0.4474 0.7846 0.1835 0.138 Uiso 0.5 1 calc GR . P . .
H46C H 0.3425 0.8288 0.1612 0.138 Uiso 0.5 1 calc GR . P . .
N16 N 0.4255(11) 0.7590(10) 0.0848(7) 0.058(3) Uani 0.5 1 d D . P . .
O22 O 0.4687(9) 0.7497(9) -0.0407(7) 0.065(3) Uani 0.5 1 d . . P . .
C47 C 0.2753(13) 1.0052(10) 0.0622(9) 0.050(4) Uani 0.5 1 d . . P . .
H47 H 0.2733 1.0105 0.1130 0.060 Uiso 0.5 1 calc R . P . .
C48 C 0.135(2) 0.940(2) 0.1023(13) 0.110(10) Uani 0.5 1 d D . P . .
H48A H 0.1464 0.8735 0.1178 0.165 Uiso 0.5 1 calc GR . P . .
H48B H 0.0708 0.9581 0.0855 0.165 Uiso 0.5 1 calc GR . P . .
H48C H 0.1369 0.9701 0.1446 0.165 Uiso 0.5 1 calc GR . P . .
C49 C 0.205(2) 0.9605(18) -0.0315(11) 0.103(10) Uani 0.5 1 d D . P . .
H49A H 0.2328 1.0120 -0.0623 0.155 Uiso 0.5 1 calc GR . P . .
H49B H 0.1390 0.9634 -0.0411 0.155 Uiso 0.5 1 calc GR . P . .
H49C H 0.2445 0.9032 -0.0438 0.155 Uiso 0.5 1 calc GR . P . .
N17 N 0.2057(13) 0.9645(9) 0.0439(7) 0.063(4) Uani 0.5 1 d D . P . .
O23 O 0.3381(10) 1.0345(8) 0.0188(7) 0.061(3) Uani 0.5 1 d . . P . .

loop_
_atom_site_aniso_label
_atom_site_aniso_U_11
_atom_site_aniso_U_22
_atom_site_aniso_U_33
_atom_site_aniso_U_23
_atom_site_aniso_U_13
_atom_site_aniso_U_12
Ag1 0.0376(3) 0.0498(3) 0.0330(3) -0.0059(2) 0.00282(19) -0.0031(2)
Ag2 0.0423(3) 0.0556(3) 0.0380(3) -0.0179(2) 0.0038(2) 0.0000(2)
Ag3 0.0368(3) 0.0592(3) 0.0307(3) 0.0056(2) 0.00983(19) -0.0106(2)
Ag4 0.0360(3) 0.0613(3) 0.0420(3) 0.0015(2) 0.0002(2) -0.0077(2)
Ag5 0.083(2) 0.090(2) 0.0293(5) -0.0031(8) 0.0046(7) -0.0535(19)
Ag6 0.0471(14) 0.0411(10) 0.0534(13) -0.0116(8) 0.0008(7) -0.0069(7)
Ag7 0.076(7) 0.0484(15) 0.056(3) -0.0023(17) 0.007(4) -0.002(3)
Ag8 0.071(7) 0.071(8) 0.040(3) -0.011(4) 0.019(4) -0.036(7)
C1 0.036(3) 0.049(4) 0.046(4) -0.008(3) -0.001(3) 0.005(3)
C2 0.063(5) 0.060(4) 0.030(3) -0.016(3) -0.006(3) -0.005(4)
C3 0.051(4) 0.064(5) 0.032(3) -0.007(3) 0.009(3) -0.018(4)
C4 0.056(4) 0.069(5) 0.032(3) -0.003(3) 0.014(3) -0.029(4)
C5 0.036(3) 0.057(4) 0.037(3) -0.006(3) 0.005(3) -0.019(3)
C6 0.042(4) 0.070(5) 0.053(5) -0.007(4) 0.010(3) -0.016(4)
C7 0.057(4) 0.064(5) 0.031(3) -0.010(3) 0.011(3) -0.022(4)
C8 0.061(5) 0.076(6) 0.049(5) 0.011(4) 0.000(4) -0.027(5)
C9 0.044(4) 0.047(4) 0.077(6) -0.004(4) 0.004(4) -0.019(3)
C10 0.052(5) 0.064(5) 0.061(5) -0.010(4) 0.021(4) -0.013(4)
C11 0.035(4) 0.068(5) 0.086(7) -0.018(5) 0.006(4) -0.008(4)
C12 0.092(7) 0.062(5) 0.046(5) -0.003(4) 0.013(5) -0.019(5)
C13 0.100(7) 0.081(6) 0.042(4) -0.005(4) -0.019(5) 0.003(6)
C14 0.039(4) 0.095(7) 0.085(7) -0.032(6) -0.014(4) 0.008(4)
C15 0.083(7) 0.073(6) 0.076(6) -0.039(5) -0.027(5) 0.027(5)
C16 0.049(5) 0.065(5) 0.067(6) 0.007(4) 0.013(4) -0.010(4)
C17 0.086(7) 0.076(7) 0.092(8) 0.020(6) -0.024(6) -0.030(6)
C18 0.051(9) 0.068(11) 0.074(12) -0.022(10) -0.006(9) -0.022(9)
C19 0.054(6) 0.114(10) 0.132(11) -0.029(8) 0.016(7) -0.035(6)
C20 0.085(7) 0.090(7) 0.034(5) -0.029(5) -0.009(5) 0.031(6)
C21 0.078(9) 0.093(10) 0.080(9) -0.026(8) 0.008(8) -0.022(8)
C22 0.092(13) 0.091(13) 0.049(12) -0.008(12) -0.016(12) -0.002(13)
N1 0.053(4) 0.071(4) 0.034(3) -0.011(3) 0.015(3) -0.033(3)
N2 0.048(3) 0.056(4) 0.032(3) -0.007(3) 0.008(2) -0.018(3)
O1 0.046(3) 0.059(3) 0.055(3) -0.024(3) 0.017(2) -0.016(2)
O2 0.062(3) 0.051(3) 0.045(3) -0.001(2) -0.015(2) -0.012(2)
O3 0.056(3) 0.077(4) 0.041(3) -0.019(3) -0.003(2) -0.012(3)
O4 0.047(3) 0.073(4) 0.058(3) -0.003(3) -0.009(3) -0.022(3)
O5 0.048(3) 0.074(4) 0.063(4) -0.031(3) 0.022(3) -0.019(3)
O6 0.050(3) 0.107(5) 0.053(3) -0.039(3) 0.023(3) -0.030(3)
O7 0.048(3) 0.078(4) 0.075(4) -0.019(3) -0.020(3) -0.002(3)
O8 0.071(4) 0.051(3) 0.047(3) -0.009(2) 0.013(3) -0.014(3)
O9 0.125(7) 0.096(6) 0.083(5) -0.037(5) -0.001(5) -0.021(5)
O10 0.087(6) 0.077(5) 0.063(5) -0.028(5) 0.031(5) -0.034(5)
O11 0.087(4) 0.103(4) 0.100(4) 0.020(3) -0.034(3) -0.028(3)
O12 0.136(9) 0.093(7) 0.069(6) -0.003(5) 0.020(6) -0.025(7)
O13 0.094(16) 0.110(17) 0.097(16) -0.040(14) 0.033(14) -0.040(14)
O14 0.101(10) 0.090(8) 0.076(9) -0.009(8) 0.022(9) -0.018(8)
S1 0.0322(7) 0.0419(8) 0.0202(6) -0.0050(5) 0.0077(5) -0.0065(6)
S2 0.0307(7) 0.0430(8) 0.0303(7) -0.0071(6) 0.0048(6) 0.0009(6)
S3 0.0325(7) 0.0424(8) 0.0258(7) -0.0056(6) 0.0098(6) -0.0106(6)
S4 0.0421(9) 0.0478(9) 0.0339(8) -0.0017(7) -0.0002(7) -0.0096(7)
S5 0.0426(9) 0.0590(10) 0.0329(8) -0.0141(7) 0.0096(7) -0.0170(8)
S6 0.0513(11) 0.0649(12) 0.0672(13) 0.0017(10) -0.0136(10) -0.0136(9)
S7 0.0549(12) 0.0649(13) 0.0880(17) -0.0205(12) 0.0245(12) -0.0230(10)
C23 0.045(4) 0.047(4) 0.038(3) -0.016(3) 0.008(3) -0.012(3)
C24 0.041(4) 0.047(4) 0.041(4) -0.008(3) 0.008(3) -0.005(3)
C25 0.044(4) 0.058(4) 0.037(4) -0.005(3) -0.006(3) -0.014(3)
C26 0.044(4) 0.060(4) 0.025(3) -0.008(3) 0.012(3) -0.014(3)
C27 0.038(3) 0.057(4) 0.036(4) -0.006(3) 0.010(3) -0.007(3)
C28 0.040(4) 0.071(5) 0.038(4) -0.006(3) 0.000(3) -0.012(4)
C29 0.049(4) 0.055(4) 0.041(4) -0.011(3) 0.006(3) -0.009(3)
C30 0.037(4) 0.058(4) 0.041(4) -0.007(3) 0.005(3) 0.001(3)
C31 0.044(4) 0.055(4) 0.033(3) -0.006(3) -0.003(3) -0.010(3)
C32 0.047(4) 0.059(4) 0.030(3) -0.017(3) 0.006(3) -0.012(3)
C33 0.049(4) 0.060(4) 0.028(3) -0.005(3) 0.007(3) -0.013(3)
C34 0.034(3) 0.062(5) 0.041(4) -0.006(3) 0.006(3) -0.002(3)
C35 0.045(4) 0.051(4) 0.031(3) -0.004(3) 0.003(3) -0.013(3)
C36 0.057(4) 0.051(4) 0.039(4) -0.006(3) 0.005(3) -0.006(3)
C37 0.050(4) 0.059(4) 0.041(4) -0.015(3) -0.006(3) -0.010(3)
C38 0.043(4) 0.065(5) 0.031(3) -0.013(3) 0.008(3) -0.008(3)
C39 0.040(4) 0.068(5) 0.035(4) -0.005(3) 0.011(3) -0.010(3)
C40 0.044(4) 0.060(4) 0.033(3) -0.005(3) -0.001(3) -0.003(3)
N3 0.050(3) 0.052(3) 0.034(3) -0.005(3) 0.000(3) -0.013(3)
N4 0.047(3) 0.052(3) 0.046(3) -0.010(3) -0.001(3) -0.008(3)
N5 0.042(3) 0.061(4) 0.039(3) -0.013(3) 0.007(3) -0.013(3)
N6 0.040(3) 0.055(4) 0.042(3) -0.007(3) -0.002(3) -0.010(3)
N7 0.046(3) 0.052(3) 0.036(3) -0.015(3) 0.006(3) -0.005(3)
N8 0.046(3) 0.058(4) 0.036(3) -0.008(3) 0.003(3) -0.008(3)
N9 0.048(3) 0.061(4) 0.036(3) -0.005(3) -0.001(3) -0.013(3)
N10 0.045(3) 0.057(4) 0.040(3) -0.010(3) 0.003(3) -0.011(3)
N11 0.045(3) 0.059(4) 0.035(3) -0.005(3) 0.006(3) -0.011(3)
N12 0.048(3) 0.060(4) 0.035(3) -0.008(3) 0.007(3) -0.011(3)
N13 0.044(3) 0.057(4) 0.034(3) -0.008(3) 0.005(2) -0.012(3)
N14 0.052(3) 0.054(4) 0.033(3) -0.010(3) 0.003(3) -0.010(3)
O15 0.053(3) 0.058(3) 0.048(3) -0.013(2) 0.005(2) -0.012(3)
O16 0.048(3) 0.067(3) 0.046(3) -0.011(3) 0.007(2) -0.015(3)
O17 0.058(3) 0.063(3) 0.051(3) -0.004(3) -0.001(3) -0.024(3)
O18 0.053(3) 0.070(4) 0.049(3) -0.013(3) 0.007(2) -0.024(3)
O19 0.053(3) 0.066(3) 0.035(3) -0.006(2) 0.008(2) -0.027(3)
O20 0.066(4) 0.067(4) 0.043(3) -0.004(3) 0.000(3) -0.024(3)
C41 0.073(8) 0.140(14) 0.142(14) -0.046(12) 0.015(9) -0.016(9)
C42 0.112(12) 0.152(15) 0.108(11) -0.006(10) -0.014(9) -0.050(11)
C43 0.075(8) 0.111(11) 0.21(2) -0.063(12) 0.001(10) -0.001(8)
N15 0.056(5) 0.105(7) 0.107(7) -0.060(6) 0.003(5) -0.007(5)
O21 0.082(7) 0.202(13) 0.138(10) -0.029(9) 0.009(7) -0.034(8)
C44 0.037(7) 0.059(9) 0.050(9) 0.007(7) -0.001(6) 0.006(7)
C45 0.089(18) 0.13(2) 0.15(3) -0.04(2) -0.024(18) -0.067(17)
C46 0.14(2) 0.080(14) 0.050(11) 0.007(10) -0.020(12) -0.004(14)
N16 0.056(8) 0.067(9) 0.040(7) 0.011(6) -0.004(6) -0.005(7)
O22 0.056(7) 0.073(8) 0.060(7) -0.007(6) 0.007(6) -0.012(6)
C47 0.067(10) 0.036(7) 0.042(8) -0.012(6) -0.003(7) 0.005(7)
C48 0.16(3) 0.11(2) 0.078(16) 0.014(14) -0.039(18) -0.07(2)
C49 0.18(3) 0.084(15) 0.067(14) 0.000(11) -0.050(17) -0.055(17)
N17 0.103(12) 0.044(7) 0.037(7) 0.002(5) -0.003(7) -0.017(7)
O23 0.076(8) 0.046(6) 0.053(7) -0.010(5) 0.007(6) 0.000(6)

loop_
_atom_type_symbol
_atom_type_description
_atom_type_scat_dispersion_real
_atom_type_scat_dispersion_imag
_atom_type_scat_source
C C 0.0181 0.0091 'International Tables Vol C Tables 4.2.6.8 and 6.1.1.4'
H H 0.0000 0.0000 'International Tables Vol C Tables 4.2.6.8 and 6.1.1.4'
Ag Ag 0.1306 4.2820 'International Tables Vol C Tables 4.2.6.8 and 6.1.1.4'
N N 0.0311 0.0180 'International Tables Vol C Tables 4.2.6.8 and 6.1.1.4'
O O 0.0492 0.0322 'International Tables Vol C Tables 4.2.6.8 and 6.1.1.4'
S S 0.3331 0.5567 'International Tables Vol C Tables 4.2.6.8 and 6.1.1.4'

loop_
_geom_angle_atom_site_label_1
_geom_angle_atom_site_label_2
_geom_angle_atom_site_label_3
_geom_angle
_geom_angle_site_symmetry_1
_geom_angle_site_symmetry_3
_geom_angle_publ_flag
Ag3 Ag1 Ag4 56.484(16) . 2_676 ?
Ag3 Ag1 Ag7 105.8(4) . 2_676 ?
Ag4 Ag1 Ag7 90.38(19) 2_676 2_676 ?
Ag6 Ag1 Ag3 102.13(9) 2_676 . ?
Ag6 Ag1 Ag4 91.03(11) 2_676 2_676 ?
O1 Ag1 Ag3 95.65(13) . . ?
O1 Ag1 Ag4 82.34(13) . 2_676 ?
O1 Ag1 Ag6 153.3(2) . 2_676 ?
O1 Ag1 Ag7 148.4(4) . 2_676 ?
O1 Ag1 O5 85.50(18) . . ?
O1 Ag1 S1 116.08(15) . . ?
O1 Ag1 S2 107.13(15) . 2_676 ?
O5 Ag1 Ag3 159.55(17) . . ?
O5 Ag1 Ag4 143.47(17) . 2_676 ?
O5 Ag1 Ag6 84.66(16) . 2_676 ?
O5 Ag1 Ag7 82.3(3) . 2_676 ?
O5 Ag1 S1 110.45(17) . . ?
O5 Ag1 S2 102.17(16) . 2_676 ?
S1 Ag1 Ag3 50.89(3) . . ?
S1 Ag1 Ag4 105.84(4) . 2_676 ?
S1 Ag1 Ag6 90.58(16) . 2_676 ?
S1 Ag1 Ag7 95.5(4) . 2_676 ?
S1 Ag1 S2 126.78(5) . 2_676 ?
S2 Ag1 Ag3 97.01(4) 2_676 . ?
S2 Ag1 Ag4 50.15(4) 2_676 2_676 ?
S2 Ag1 Ag6 51.40(16) 2_676 2_676 ?
S2 Ag1 Ag7 48.3(2) 2_676 2_676 ?
Ag3 Ag2 Ag4 112.36(2) . . ?
Ag3 Ag2 Ag5 95.01(17) . 2_676 ?
Ag4 Ag2 Ag5 67.50(10) . 2_676 ?
O4 Ag2 Ag3 86.15(15) . . ?
O4 Ag2 Ag4 149.03(15) . . ?
O4 Ag2 Ag5 138.05(15) . 2_676 ?
O4 Ag2 S1 103.86(16) . . ?
O4 Ag2 S2 102.99(15) . . ?
S1 Ag2 Ag3 52.27(4) . . ?
S1 Ag2 Ag4 107.10(4) . . ?
S1 Ag2 Ag5 49.62(17) . 2_676 ?
S2 Ag2 Ag3 99.45(4) . . ?
S2 Ag2 Ag4 51.22(4) . . ?
S2 Ag2 Ag5 118.03(9) . 2_676 ?
S2 Ag2 S1 138.76(5) . . ?
Ag1 Ag3 Ag6 138.18(13) . . ?
Ag1 Ag3 Ag7 145.6(8) . . ?
Ag2 Ag3 Ag1 101.34(2) . . ?
Ag2 Ag3 Ag6 69.23(12) . . ?
Ag2 Ag3 Ag7 68.1(2) . . ?
Ag4 Ag3 Ag1 62.979(17) 2_676 . ?
Ag4 Ag3 Ag2 139.43(3) 2_676 . ?
Ag4 Ag3 Ag6 97.04(17) 2_676 . ?
Ag4 Ag3 Ag7 103.0(5) 2_676 . ?
O11 Ag3 Ag1 150.7(2) . . ?
O11 Ag3 Ag2 77.5(2) . . ?
O11 Ag3 Ag4 134.86(19) . 2_676 ?
O11 Ag3 Ag6 69.4(3) . . ?
O11 Ag3 Ag7 61.6(8) . . ?
O11 Ag3 S3 89.0(2) . . ?
S1 Ag3 Ag1 52.47(4) . . ?
S1 Ag3 Ag2 53.68(4) . . ?
S1 Ag3 Ag4 113.68(4) . 2_676 ?
S1 Ag3 Ag6 120.09(10) . . ?
S1 Ag3 Ag7 120.9(3) . . ?
S1 Ag3 O11 110.1(2) . . ?
S1 Ag3 S3 154.73(6) . . ?
S3 Ag3 Ag1 115.83(4) . . ?
S3 Ag3 Ag2 118.66(4) . . ?
S3 Ag3 Ag4 53.77(4) . 2_676 ?
S3 Ag3 Ag6 50.26(14) . . ?
S3 Ag3 Ag7 53.4(3) . . ?
Ag2 Ag4 Ag1 94.35(2) . 2_676 ?
Ag3 Ag4 Ag1 60.537(16) 2_676 2_676 ?
Ag3 Ag4 Ag2 107.65(2) 2_676 . ?
O2 Ag4 Ag1 132.96(15) . 2_676 ?
O2 Ag4 Ag2 90.96(13) . . ?
O2 Ag4 Ag3 157.04(14) . 2_676 ?
O2 Ag4 O6 100.6(2) . 2_676 ?
O2 Ag4 S2 100.44(14) . . ?
O2 Ag4 S3 112.78(15) . 2_676 ?
O6 Ag4 Ag1 71.22(14) 2_676 2_676 ?
O6 Ag4 Ag2 165.38(15) 2_676 . ?
O6 Ag4 Ag3 63.68(17) 2_676 2_676 ?
S2 Ag4 Ag1 51.72(4) . 2_676 ?
S2 Ag4 Ag2 50.98(4) . . ?
S2 Ag4 Ag3 101.73(4) . 2_676 ?
S2 Ag4 O6 117.26(13) . 2_676 ?
S2 Ag4 S3 133.46(6) . 2_676 ?
S3 Ag4 Ag1 113.15(4) 2_676 2_676 ?
S3 Ag4 Ag2 95.43(4) 2_676 . ?
S3 Ag4 Ag3 53.49(4) 2_676 2_676 ?
S3 Ag4 O6 88.42(14) 2_676 2_676 ?
N1 Ag5 Ag2 131.0(4) . 2_676 ?
N1 Ag5 S1 125.3(2) . 2_676 ?
N1 Ag5 S3 123.61(19) . . ?
S1 Ag5 Ag2 49.60(11) 2_676 2_676 ?
S3 Ag5 Ag2 92.18(19) . 2_676 ?
S3 Ag5 S1 109.86(11) . 2_676 ?
Ag1 Ag6 Ag3 118.34(16) 2_676 . ?
O10 Ag6 Ag1 77.1(3) 2_676 2_676 ?
O10 Ag6 Ag3 148.0(3) 2_676 . ?
S2 Ag6 Ag1 54.37(9) . 2_676 ?
S2 Ag6 Ag3 97.66(16) . . ?
S2 Ag6 O10 113.4(3) . 2_676 ?
S3 Ag6 Ag1 115.5(3) . 2_676 ?
S3 Ag6 Ag3 51.92(8) . . ?
S3 Ag6 O10 96.5(3) . 2_676 ?
S3 Ag6 S2 142.1(2) . . ?
Ag1 Ag7 Ag8 63.3(7) 2_676 . ?
Ag3 Ag7 Ag1 108.3(11) . 2_676 ?
Ag3 Ag7 Ag8 90.9(8) . . ?
S2 Ag7 Ag1 49.1(6) . 2_676 ?
S2 Ag7 Ag3 95.4(6) . . ?
S2 Ag7 Ag8 110.4(14) . . ?
S2 Ag7 S3 129.6(15) . . ?
S3 Ag7 Ag1 101.6(12) . 2_676 ?
S3 Ag7 Ag3 50.6(2) . . ?
S3 Ag7 Ag8 47.8(7) . . ?
N1 Ag8 Ag7 137.5(12) . . ?
N1 Ag8 O14 79.6(9) . 2_676 ?
N1 Ag8 S1 123.3(12) . 2_676 ?
N1 Ag8 S3 118.5(9) . . ?
O14 Ag8 Ag7 75.0(14) 2_676 . ?
S1 Ag8 Ag7 95.7(11) 2_676 . ?
S1 Ag8 O14 103.4(13) 2_676 2_676 ?
S1 Ag8 S3 110.6(5) 2_676 . ?
S3 Ag8 Ag7 49.6(7) . . ?
S3 Ag8 O14 115.9(18) . 2_676 ?
C14 C1 S2 109.2(6) . . ?
C15 C1 C14 114.5(8) . . ?
C15 C1 S2 110.5(6) . . ?
C13 C2 C20 114.2(9) . . ?
C13 C2 S1 110.4(6) . . ?
C20 C2 S1 108.4(7) . . ?
C22 C2 C13 121(2) . . ?
C22 C2 S1 117.7(18) . . ?
C4 C3 C7 113.2(6) . . ?
N2 C4 C3 110.3(6) . . ?
C9 C5 C11 113.6(7) . . ?
C9 C5 S3 109.8(5) . . ?
C11 C5 S3 109.5(6) . . ?
N2 C6 C8 119.0(8) . . ?
C7 C7 C3 112.4(7) 2_567 . ?
N1 C8 C6 122.6(9) . . ?
N1 C10 C16 122.5(8) . . ?
N2 C16 C10 118.2(8) . . ?
S7 C21 Ag7 128.3(17) . 2_676 ?
C8 N1 Ag5 122.1(7) . . ?
C8 N1 Ag8 109.6(12) . . ?
C8 N1 C10 117.1(7) . . ?
C10 N1 Ag5 120.6(6) . . ?
C10 N1 Ag8 133.2(12) . . ?
C6 N2 C4 119.1(7) . . ?
C6 N2 C16 120.5(7) . . ?
C16 N2 C4 120.4(7) . . ?
S5 O1 Ag1 122.8(3) . . ?
S4 O2 Ag4 118.5(3) . . ?
S6 O4 Ag2 123.3(3) . . ?
S7 O5 Ag1 122.1(3) . . ?
S5 O6 Ag4 123.2(3) . 2_676 ?
S7 O10 Ag6 127.2(5) . 2_676 ?
S6 O11 Ag3 129.9(5) . . ?
S7 O14 Ag8 137(2) . 2_676 ?
Ag2 S1 Ag1 138.82(6) . . ?
Ag2 S1 Ag5 80.8(3) . 2_676 ?
Ag3 S1 Ag1 76.64(4) . . ?
Ag3 S1 Ag2 74.05(4) . . ?
Ag3 S1 Ag5 135.92(12) . 2_676 ?
Ag5 S1 Ag1 101.6(2) 2_676 . ?
Ag8 S1 Ag1 89.7(11) 2_676 . ?
Ag8 S1 Ag2 92.4(9) 2_676 . ?
Ag8 S1 Ag3 137.0(4) 2_676 . ?
C2 S1 Ag1 109.3(3) . . ?
C2 S1 Ag2 107.4(3) . . ?
C2 S1 Ag3 109.5(3) . . ?
C2 S1 Ag5 112.4(3) . 2_676 ?
C2 S1 Ag8 113.5(5) . 2_676 ?
Ag2 S2 Ag1 133.41(6) . 2_676 ?
Ag2 S2 Ag4 77.80(5) . . ?
Ag2 S2 Ag7 87.0(3) . . ?
Ag4 S2 Ag1 78.13(5) . 2_676 ?
Ag4 S2 Ag7 135.0(7) . . ?
Ag6 S2 Ag1 74.23(19) . 2_676 ?
Ag6 S2 Ag2 89.58(13) . . ?
Ag6 S2 Ag4 126.86(18) . . ?
Ag7 S2 Ag1 82.7(7) . 2_676 ?
C1 S2 Ag1 114.3(2) . 2_676 ?
C1 S2 Ag2 111.8(2) . . ?
C1 S2 Ag4 113.7(3) . . ?
C1 S2 Ag6 118.9(3) . . ?
Ag3 S3 Ag4 72.74(4) . 2_676 ?
Ag3 S3 Ag7 76.0(2) . . ?
Ag3 S3 Ag8 135.5(4) . . ?
Ag4 S3 Ag7 138.8(6) 2_676 . ?
Ag4 S3 Ag8 101.7(10) 2_676 . ?
Ag5 S3 Ag3 137.03(8) . . ?
Ag5 S3 Ag4 90.4(3) . 2_676 ?
Ag6 S3 Ag3 77.82(15) . . ?
Ag6 S3 Ag4 133.66(12) . 2_676 ?
Ag6 S3 Ag5 87.4(3) . . ?
Ag8 S3 Ag7 82.6(12) . . ?
C5 S3 Ag3 106.4(2) . . ?
C5 S3 Ag4 108.9(2) . 2_676 ?
C5 S3 Ag5 116.5(2) . . ?
C5 S3 Ag6 113.4(3) . . ?
C5 S3 Ag7 105.1(9) . . ?
C5 S3 Ag8 116.8(4) . . ?
O2 S4 C12 105.7(4) . . ?
O2 S4 O8 112.4(3) . . ?
O7 S4 C12 105.3(5) . . ?
O7 S4 O2 112.5(4) . . ?
O7 S4 O8 112.9(4) . . ?
O8 S4 C12 107.3(4) . . ?
O1 S5 C17 104.6(5) . . ?
O3 S5 C17 106.4(5) . . ?
O3 S5 O1 113.0(3) . . ?
O3 S5 O6 112.6(4) . . ?
O6 S5 C17 107.7(5) . . ?
O6 S5 O1 111.9(3) . . ?
O4 S6 C19 106.5(5) . . ?
O9 S6 C19 105.0(6) . . ?
O9 S6 O4 111.3(5) . . ?
O11 S6 C19 109.8(7) . . ?
O11 S6 O4 112.9(4) . . ?
O11 S6 O9 110.9(6) . . ?
O5 S7 C18 105.0(7) . . ?
O5 S7 C21 107.0(9) . . ?
O5 S7 O12 107.3(6) . . ?
O5 S7 O13 120.6(14) . . ?
O10 S7 C18 115.5(8) . . ?
O10 S7 O5 116.8(4) . . ?
O10 S7 O12 107.9(7) . . ?
O12 S7 C18 103.1(9) . . ?
O13 S7 C21 105.2(19) . . ?
O14 S7 C21 97.3(18) . . ?
O14 S7 O5 108.3(16) . . ?
O14 S7 O13 115(2) . . ?
N7 C23 N4 108.5(6) . . ?
O15 C23 N4 125.9(7) . . ?
O15 C23 N7 125.5(7) . . ?
N8 C24 N11 108.2(6) . . ?
O16 C24 N8 126.5(7) . . ?
O16 C24 N11 125.3(7) . . ?
N14 C25 N6 107.5(6) . . ?
O17 C25 N6 126.0(8) . . ?
O17 C25 N14 126.5(7) . . ?
N10 C26 N3 108.5(7) . . ?
O19 C26 N3 126.2(7) . . ?
O19 C26 N10 125.3(7) . . ?
N8 C27 C30 103.5(5) . . ?
N8 C27 N12 115.0(6) . . ?
N12 C27 C30 102.4(6) . . ?
N14 C28 N9 113.1(6) . 2_765 ?
N7 C29 N8 113.3(6) . . ?
N9 C30 C27 103.4(6) . . ?
N9 C30 N11 115.5(6) . . ?
N11 C30 C27 102.6(6) . . ?
N5 C31 C40 102.6(6) . . ?
N6 C31 C40 103.0(6) . . ?
N6 C31 N5 115.4(6) . . ?
N3 C32 C38 103.2(6) . . ?
N4 C32 C38 103.5(6) . . ?
N4 C32 N3 116.1(6) . . ?
N5 C33 N3 114.7(6) . . ?
N12 C34 N9 107.6(7) . . ?
O20 C34 N9 126.3(8) . . ?
O20 C34 N12 126.0(7) . . ?
N13 C35 N5 108.4(6) . . ?
O18 C35 N5 125.4(7) . . ?
O18 C35 N13 126.2(7) . . ?
N13 C36 N11 114.8(7) . 2_765 ?
N6 C37 N4 113.7(6) . . ?
N7 C38 C32 103.1(6) . . ?
N10 C38 C32 103.5(6) . . ?
N10 C38 N7 114.2(6) . . ?
N10 C39 N12 114.8(6) . . ?
N13 C40 C31 103.7(6) . . ?
N13 C40 N14 116.0(6) . . ?
N14 C40 C31 103.3(6) . . ?
C26 N3 C32 111.6(6) . . ?
C26 N3 C33 121.1(6) . . ?
C33 N3 C32 124.0(6) . . ?
C23 N4 C32 112.8(6) . . ?
C23 N4 C37 121.8(7) . . ?
C32 N4 C37 125.3(7) . . ?
C33 N5 C31 125.4(6) . . ?
C35 N5 C31 112.6(6) . . ?
C35 N5 C33 122.0(6) . . ?
C25 N6 C31 112.3(6) . . ?
C25 N6 C37 120.8(7) . . ?
C37 N6 C31 123.1(6) . . ?
C23 N7 C29 121.9(6) . . ?
C23 N7 C38 111.5(6) . . ?
C29 N7 C38 123.2(6) . . ?
C24 N8 C27 113.0(6) . . ?
C24 N8 C29 122.7(6) . . ?
C27 N8 C29 123.4(6) . . ?
C30 N9 C28 123.1(6) . 2_765 ?
C34 N9 C28 122.4(7) . 2_765 ?
C34 N9 C30 113.5(6) . . ?
C26 N10 C38 112.3(6) . . ?
C26 N10 C39 123.7(7) . . ?
C39 N10 C38 123.3(7) . . ?
C24 N11 C30 112.5(6) . . ?
C24 N11 C36 123.6(7) . 2_765 ?
C36 N11 C30 122.2(7) 2_765 . ?
C34 N12 C27 112.6(6) . . ?
C34 N12 C39 122.4(7) . . ?
C39 N12 C27 123.0(6) . . ?
C35 N13 C36 123.1(7) . . ?
C35 N13 C40 112.4(6) . . ?
C36 N13 C40 123.6(6) . . ?
C25 N14 C28 121.3(7) . . ?
C25 N14 C40 112.8(6) . . ?
C28 N14 C40 124.2(6) . . ?
N15 C41 O21 123.7(17) . . ?
C41 N15 C42 123.5(14) . . ?
C41 N15 C43 119.7(14) . . ?
C43 N15 C42 116.6(12) . . ?
O22 C44 N16 127.9(17) . . ?
C44 N16 C45 120(2) . . ?
C44 N16 C46 121.4(16) . . ?
C45 N16 C46 118.4(19) . . ?
O23 C47 N17 124.7(15) . . ?
C47 N17 C48 115.9(16) . . ?
C47 N17 C49 117.9(17) . . ?
C49 N17 C48 126(2) . . ?

loop_
_geom_bond_atom_site_label_1
_geom_bond_atom_site_label_2
_geom_bond_distance
_geom_bond_site_symmetry_2
_geom_bond_publ_flag
Ag1 Ag3 3.0907(7) . ?
Ag1 Ag4 3.1623(7) 2_676 ?
Ag1 Ag6 3.004(5) 2_676 ?
Ag1 Ag7 3.33(4) 2_676 ?
Ag1 O1 2.387(5) . ?
Ag1 O5 2.453(5) . ?
Ag1 S1 2.5192(16) . ?
Ag1 S2 2.5366(16) 2_676 ?
Ag2 Ag3 2.9966(8) . ?
Ag2 Ag4 3.1107(8) . ?
Ag2 Ag5 3.255(7) 2_676 ?
Ag2 O4 2.444(5) . ?
Ag2 S1 2.5112(15) . ?
Ag2 S2 2.4727(15) . ?
Ag3 Ag4 2.9596(7) 2_676 ?
Ag3 Ag6 3.093(4) . ?
Ag3 Ag7 3.126(12) . ?
Ag3 O11 2.472(8) . ?
Ag3 S1 2.4648(15) . ?
Ag3 S3 2.4909(15) . ?
Ag4 Ag1 3.1622(7) 2_676 ?
Ag4 Ag3 2.9595(7) 2_676 ?
Ag4 O2 2.366(5) . ?
Ag4 O6 2.568(6) 2_676 ?
Ag4 S2 2.4809(17) . ?
Ag4 S3 2.4998(16) 2_676 ?
Ag5 Ag2 3.255(7) 2_676 ?
Ag5 N1 2.259(6) . ?
Ag5 S1 2.512(4) 2_676 ?
Ag5 S3 2.487(3) . ?
Ag6 Ag1 3.003(5) 2_676 ?
Ag6 O10 2.516(10) 2_676 ?
Ag6 S2 2.439(5) . ?
Ag6 S3 2.433(6) . ?
Ag7 Ag1 3.33(4) 2_676 ?
Ag7 Ag8 3.37(5) . ?
Ag7 S2 2.51(2) . ?
Ag7 S3 2.587(15) . ?
Ag8 N1 2.35(3) . ?
Ag8 O14 2.52(5) 2_676 ?
Ag8 S1 2.463(15) 2_676 ?
Ag8 S3 2.513(15) . ?
C1 C14 1.491(12) . ?
C1 C15 1.474(11) . ?
C1 S2 1.866(7) . ?
C2 C13 1.470(13) . ?
C2 C20 1.488(13) . ?
C2 C22 1.30(5) . ?
C2 S1 1.853(7) . ?
C3 C4 1.492(11) . ?
C3 C7 1.530(10) . ?
C4 N2 1.489(9) . ?
C5 C9 1.488(11) . ?
C5 C11 1.490(10) . ?
C5 S3 1.851(7) . ?
C6 C8 1.388(12) . ?
C6 N2 1.319(11) . ?
C7 C7 1.502(15) 2_567 ?
C8 N1 1.320(11) . ?
C10 C16 1.391(12) . ?
C10 N1 1.327(12) . ?
C12 S4 1.752(9) . ?
C16 N2 1.345(10) . ?
C17 S5 1.760(11) . ?
C18 S7 1.742(19) . ?
C19 S6 1.735(11) . ?
C21 Ag7 2.32(3) 2_676 ?
C21 S7 1.69(2) . ?
O1 S5 1.461(6) . ?
O2 S4 1.453(5) . ?
O3 S5 1.439(6) . ?
O4 S6 1.467(6) . ?
O5 S7 1.421(6) . ?
O6 Ag4 2.568(6) 2_676 ?
O6 S5 1.458(6) . ?
O7 S4 1.434(6) . ?
O8 S4 1.457(6) . ?
O9 S6 1.463(8) . ?
O10 Ag6 2.516(10) 2_676 ?
O10 S7 1.390(9) . ?
O11 S6 1.406(8) . ?
O12 S7 1.529(11) . ?
O13 S7 1.52(3) . ?
O14 Ag8 2.52(5) 2_676 ?
O14 S7 1.34(4) . ?
S1 Ag5 2.512(4) 2_676 ?
S1 Ag8 2.463(15) 2_676 ?
S2 Ag1 2.5366(16) 2_676 ?
S3 Ag4 2.4998(16) 2_676 ?
C23 N4 1.374(10) . ?
C23 N7 1.365(10) . ?
C23 O15 1.222(9) . ?
C24 N8 1.368(9) . ?
C24 N11 1.369(10) . ?
C24 O16 1.212(9) . ?
C25 N6 1.380(9) . ?
C25 N14 1.373(10) . ?
C25 O17 1.206(9) . ?
C26 N3 1.380(10) . ?
C26 N10 1.360(10) . ?
C26 O19 1.225(9) . ?
C27 C30 1.565(10) . ?
C27 N8 1.436(10) . ?
C27 N12 1.456(10) . ?
C28 N9 1.462(10) 2_765 ?
C28 N14 1.438(9) . ?
C29 N7 1.437(10) . ?
C29 N8 1.443(10) . ?
C30 N9 1.419(11) . ?
C30 N11 1.457(10) . ?
C31 C40 1.561(10) . ?
C31 N5 1.447(10) . ?
C31 N6 1.445(10) . ?
C32 C38 1.551(11) . ?
C32 N3 1.452(10) . ?
C32 N4 1.434(10) . ?
C33 N3 1.447(10) . ?
C33 N5 1.442(9) . ?
C34 N9 1.373(10) . ?
C34 N12 1.364(10) . ?
C34 O20 1.218(10) . ?
C35 N5 1.368(10) . ?
C35 N13 1.366(9) . ?
C35 O18 1.218(9) . ?
C36 N11 1.446(9) 2_765 ?
C36 N13 1.424(10) . ?
C37 N4 1.456(10) . ?
C37 N6 1.437(10) . ?
C38 N7 1.468(10) . ?
C38 N10 1.451(10) . ?
C39 N10 1.441(10) . ?
C39 N12 1.454(9) . ?
C40 N13 1.436(10) . ?
C40 N14 1.440(10) . ?
N9 C28 1.462(10) 2_765 ?
N11 C36 1.446(9) 2_765 ?
C41 N15 1.277(17) . ?
C41 O21 1.30(2) . ?
C42 N15 1.446(12) . ?
C43 N15 1.438(12) . ?
C44 N16 1.312(16) . ?
C44 O22 1.21(2) . ?
C45 N16 1.312(17) . ?
C46 N16 1.43(3) . ?
C47 N17 1.34(2) . ?
C47 O23 1.17(2) . ?
C48 N17 1.37(2) . ?
C49 N17 1.372(19) . ?

loop_
_geom_torsion_atom_site_label_1
_geom_torsion_atom_site_label_2
_geom_torsion_atom_site_label_3
_geom_torsion_atom_site_label_4
_geom_torsion
_geom_torsion_site_symmetry_1
_geom_torsion_site_symmetry_2
_geom_torsion_site_symmetry_3
_geom_torsion_site_symmetry_4
_geom_torsion_publ_flag
Ag1 O1 S5 C17 -125.3(5) . . . . ?
Ag1 O1 S5 O3 119.4(4) . . . . ?
Ag1 O1 S5 O6 -9.0(6) . . . . ?
Ag1 O5 S7 C18 137.0(8) . . . . ?
Ag1 O5 S7 C21 51.9(11) . . . . ?
Ag1 O5 S7 O10 7.5(8) . . . . ?
Ag1 O5 S7 O12 -113.7(6) . . . . ?
Ag1 O5 S7 O13 172(2) . . . . ?
Ag1 O5 S7 O14 -52.1(16) . . . . ?
Ag2 O4 S6 C19 129.2(6) . . . . ?
Ag2 O4 S6 O9 -116.8(5) . . . . ?
Ag2 O4 S6 O11 8.6(7) . . . . ?
Ag3 O11 S6 C19 -154.5(7) . . . . ?
Ag3 O11 S6 O4 -35.8(9) . . . . ?
Ag3 O11 S6 O9 89.9(8) . . . . ?
Ag4 O2 S4 C12 -139.3(4) . . . . ?
Ag4 O2 S4 O7 106.2(4) . . . . ?
Ag4 O2 S4 O8 -22.6(5) . . . . ?
Ag4 O6 S5 C17 73.3(6) 2_676 . . . ?
Ag4 O6 S5 O1 -41.2(6) 2_676 . . . ?
Ag4 O6 S5 O3 -169.8(4) 2_676 . . . ?
Ag6 O10 S7 C18 -98.6(11) 2_676 . . . ?
Ag6 O10 S7 C21 -60.2(14) 2_676 . . . ?
Ag6 O10 S7 O5 25.7(11) 2_676 . . . ?
Ag6 O10 S7 O12 146.6(9) 2_676 . . . ?
Ag6 O10 S7 O13 -139(2) 2_676 . . . ?
Ag6 O10 S7 O14 120(2) 2_676 . . . ?
Ag7 C21 S7 C18 -158.5(19) 2_676 . . . ?
Ag7 C21 S7 O5 -55.4(19) 2_676 . . . ?
Ag7 C21 S7 O10 56.0(15) 2_676 . . . ?
Ag7 C21 S7 O12 101.3(19) 2_676 . . . ?
Ag7 C21 S7 O13 175(2) 2_676 . . . ?
Ag7 C21 S7 O14 56(2) 2_676 . . . ?
Ag8 O14 S7 C18 -137(2) 2_676 . . . ?
Ag8 O14 S7 C21 -52(3) 2_676 . . . ?
Ag8 O14 S7 O5 59(3) 2_676 . . . ?
Ag8 O14 S7 O10 -52(3) 2_676 . . . ?
Ag8 O14 S7 O12 158(4) 2_676 . . . ?
Ag8 O14 S7 O13 -163(3) 2_676 . . . ?
C3 C4 N2 C6 75.2(10) . . . . ?
C3 C4 N2 C16 -103.7(9) . . . . ?
C4 C3 C7 C7 -179.7(9) . . . 2_567 ?
C6 C8 N1 Ag5 176.3(7) . . . . ?
C6 C8 N1 Ag8 -178.4(9) . . . . ?
C6 C8 N1 C10 0.6(14) . . . . ?
C7 C3 C4 N2 -178.5(7) . . . . ?
C8 C6 N2 C4 -175.5(8) . . . . ?
C8 C6 N2 C16 3.3(13) . . . . ?
C9 C5 S3 Ag3 119.9(5) . . . . ?
C9 C5 S3 Ag4 43.0(6) . . . 2_676 ?
C9 C5 S3 Ag5 -57.3(7) . . . . ?
C9 C5 S3 Ag6 -156.5(5) . . . . ?
C9 C5 S3 Ag7 -160.6(6) . . . . ?
C9 C5 S3 Ag8 -71.3(13) . . . . ?
C10 C16 N2 C4 178.0(8) . . . . ?
C10 C16 N2 C6 -0.8(13) . . . . ?
C11 C5 S3 Ag3 -114.6(6) . . . . ?
C11 C5 S3 Ag4 168.5(5) . . . 2_676 ?
C11 C5 S3 Ag5 68.2(7) . . . . ?
C11 C5 S3 Ag6 -31.1(7) . . . . ?
C11 C5 S3 Ag7 -35.1(7) . . . . ?
C11 C5 S3 Ag8 54.2(14) . . . . ?
C13 C2 S1 Ag1 -156.9(6) . . . . ?
C13 C2 S1 Ag2 42.1(7) . . . . ?
C13 C2 S1 Ag3 120.9(7) . . . . ?
C13 C2 S1 Ag5 -44.9(8) . . . 2_676 ?
C13 C2 S1 Ag8 -58.5(14) . . . 2_676 ?
C14 C1 S2 Ag1 -118.0(6) . . . 2_676 ?
C14 C1 S2 Ag2 68.9(7) . . . . ?
C14 C1 S2 Ag4 154.7(6) . . . . ?
C14 C1 S2 Ag6 -33.2(7) . . . . ?
C14 C1 S2 Ag7 -26.5(9) . . . . ?
C15 C1 S2 Ag1 8.8(8) . . . 2_676 ?
C15 C1 S2 Ag2 -164.3(7) . . . . ?
C15 C1 S2 Ag4 -78.5(7) . . . . ?
C15 C1 S2 Ag6 93.5(7) . . . . ?
C15 C1 S2 Ag7 100.2(9) . . . . ?
C16 C10 N1 Ag5 -173.6(8) . . . . ?
C16 C10 N1 Ag8 -179.2(9) . . . . ?
C16 C10 N1 C8 2.1(14) . . . . ?
C20 C2 S1 Ag1 -31.3(9) . . . . ?
C20 C2 S1 Ag2 167.8(8) . . . . ?
C20 C2 S1 Ag3 -113.4(8) . . . . ?
C20 C2 S1 Ag5 80.8(9) . . . 2_676 ?
C20 C2 S1 Ag8 67.2(14) . . . 2_676 ?
C22 C2 S1 Ag1 59(2) . . . . ?
C22 C2 S1 Ag2 -102(2) . . . . ?
C22 C2 S1 Ag3 -23(2) . . . . ?
C22 C2 S1 Ag5 171(2) . . . 2_676 ?
C22 C2 S1 Ag8 157(3) . . . 2_676 ?
N1 C10 C16 N2 -2.1(15) . . . . ?
N2 C6 C8 N1 -3.3(14) . . . . ?
C27 C30 N9 C28 172.4(6) . . . 2_765 ?
C27 C30 N9 C34 3.1(8) . . . . ?
C27 C30 N11 C24 -3.0(8) . . . . ?
C27 C30 N11 C36 -168.5(7) . . . 2_765 ?
C30 C27 N8 C24 2.6(8) . . . . ?
C30 C27 N8 C29 171.4(7) . . . . ?
C30 C27 N12 C34 -4.5(8) . . . . ?
C30 C27 N12 C39 -168.7(6) . . . . ?
C31 C40 N13 C35 -5.1(8) . . . . ?
C31 C40 N13 C36 -174.5(6) . . . . ?
C31 C40 N14 C25 3.4(8) . . . . ?
C31 C40 N14 C28 168.4(6) . . . . ?
C32 C38 N7 C23 -7.5(7) . . . . ?
C32 C38 N7 C29 -167.1(6) . . . . ?
C32 C38 N10 C26 1.1(7) . . . . ?
C32 C38 N10 C39 172.4(6) . . . . ?
C38 C32 N3 C26 -8.6(7) . . . . ?
C38 C32 N3 C33 -168.4(6) . . . . ?
C38 C32 N4 C23 -3.7(8) . . . . ?
C38 C32 N4 C37 -179.4(6) . . . . ?
C40 C31 N5 C33 -179.0(7) . . . . ?
C40 C31 N5 C35 1.4(8) . . . . ?
C40 C31 N6 C25 -9.2(8) . . . . ?
C40 C31 N6 C37 -167.4(6) . . . . ?
N3 C26 N10 C38 -6.6(8) . . . . ?
N3 C26 N10 C39 -177.8(6) . . . . ?
N3 C32 C38 N7 -114.9(6) . . . . ?
N3 C32 C38 N10 4.4(7) . . . . ?
N3 C32 N4 C23 108.5(7) . . . . ?
N3 C32 N4 C37 -67.2(9) . . . . ?
N3 C33 N5 C31 78.6(9) . . . . ?
N3 C33 N5 C35 -101.8(8) . . . . ?
N4 C23 N7 C29 165.4(6) . . . . ?
N4 C23 N7 C38 5.6(8) . . . . ?
N4 C32 C38 N7 6.5(7) . . . . ?
N4 C32 C38 N10 125.8(6) . . . . ?
N4 C32 N3 C26 -121.1(7) . . . . ?
N4 C32 N3 C33 79.1(8) . . . . ?
N4 C37 N6 C25 109.5(8) . . . . ?
N4 C37 N6 C31 -94.1(8) . . . . ?
N5 C31 C40 N13 2.1(7) . . . . ?
N5 C31 C40 N14 123.5(6) . . . . ?
N5 C31 N6 C25 -120.1(7) . . . . ?
N5 C31 N6 C37 81.7(8) . . . . ?
N5 C33 N3 C26 110.6(8) . . . . ?
N5 C33 N3 C32 -91.4(8) . . . . ?
N5 C35 N13 C36 175.7(7) . . . . ?
N5 C35 N13 C40 6.2(8) . . . . ?
N6 C25 N14 C28 -174.6(6) . . . . ?
N6 C25 N14 C40 -9.2(8) . . . . ?
N6 C31 C40 N13 -118.1(6) . . . . ?
N6 C31 C40 N14 3.3(7) . . . . ?
N6 C31 N5 C33 -67.8(9) . . . . ?
N6 C31 N5 C35 112.6(7) . . . . ?
N6 C37 N4 C23 -95.8(8) . . . . ?
N6 C37 N4 C32 79.6(9) . . . . ?
N7 C23 N4 C32 -0.9(8) . . . . ?
N7 C23 N4 C37 175.0(6) . . . . ?
N7 C29 N8 C24 -106.9(8) . . . . ?
N7 C29 N8 C27 85.4(9) . . . . ?
N7 C38 N10 C26 112.4(7) . . . . ?
N7 C38 N10 C39 -76.3(8) . . . . ?
N8 C24 N11 C30 4.8(9) . . . . ?
N8 C24 N11 C36 170.0(7) . . . 2_765 ?
N8 C27 C30 N9 120.6(6) . . . . ?
N8 C27 C30 N11 0.2(7) . . . . ?
N8 C27 N12 C34 -116.0(7) . . . . ?
N8 C27 N12 C39 79.8(8) . . . . ?
N8 C29 N7 C23 113.2(7) . . . . ?
N8 C29 N7 C38 -89.3(8) . . . . ?
N9 C28 N14 C25 -107.4(8) 2_765 . . . ?
N9 C28 N14 C40 88.8(9) 2_765 . . . ?
N9 C30 N11 C24 -114.7(7) . . . . ?
N9 C30 N11 C36 79.8(9) . . . 2_765 ?
N9 C34 N12 C27 6.6(8) . . . . ?
N9 C34 N12 C39 170.9(6) . . . . ?
N10 C26 N3 C32 9.8(7) . . . . ?
N10 C26 N3 C33 170.2(6) . . . . ?
N10 C38 N7 C23 -119.1(7) . . . . ?
N10 C38 N7 C29 81.3(9) . . . . ?
N10 C39 N12 C27 -87.1(9) . . . . ?
N10 C39 N12 C34 110.2(8) . . . . ?
N11 C24 N8 C27 -4.6(9) . . . . ?
N11 C24 N8 C29 -173.5(7) . . . . ?
N11 C30 N9 C28 -76.4(9) . . . 2_765 ?
N11 C30 N9 C34 114.3(7) . . . . ?
N11 C36 N13 C35 107.6(8) 2_765 . . . ?
N11 C36 N13 C40 -84.1(9) 2_765 . . . ?
N12 C27 C30 N9 0.8(7) . . . . ?
N12 C27 C30 N11 -119.6(6) . . . . ?
N12 C27 N8 C24 113.5(7) . . . . ?
N12 C27 N8 C29 -77.7(9) . . . . ?
N12 C34 N9 C28 -175.5(6) . . . 2_765 ?
N12 C34 N9 C30 -6.1(9) . . . . ?
N12 C39 N10 C26 -105.8(8) . . . . ?
N12 C39 N10 C38 83.9(9) . . . . ?
N13 C35 N5 C31 -4.7(8) . . . . ?
N13 C35 N5 C33 175.7(6) . . . . ?
N13 C40 N14 C25 116.1(7) . . . . ?
N13 C40 N14 C28 -79.0(9) . . . . ?
N14 C25 N6 C31 11.6(8) . . . . ?
N14 C25 N6 C37 170.4(6) . . . . ?
N14 C40 N13 C35 -117.5(7) . . . . ?
N14 C40 N13 C36 73.0(9) . . . . ?
O15 C23 N4 C32 176.5(7) . . . . ?
O15 C23 N4 C37 -7.6(11) . . . . ?
O15 C23 N7 C29 -12.0(11) . . . . ?
O15 C23 N7 C38 -171.9(7) . . . . ?
O16 C24 N8 C27 174.2(7) . . . . ?
O16 C24 N8 C29 5.3(12) . . . . ?
O16 C24 N11 C30 -174.0(7) . . . . ?
O16 C24 N11 C36 -8.8(12) . . . 2_765 ?
O17 C25 N6 C31 -170.1(7) . . . . ?
O17 C25 N6 C37 -11.3(11) . . . . ?
O17 C25 N14 C28 7.0(12) . . . . ?
O17 C25 N14 C40 172.5(7) . . . . ?
O18 C35 N5 C31 173.3(7) . . . . ?
O18 C35 N5 C33 -6.3(12) . . . . ?
O18 C35 N13 C36 -2.2(12) . . . . ?
O18 C35 N13 C40 -171.7(7) . . . . ?
O19 C26 N3 C32 -169.6(6) . . . . ?
O19 C26 N3 C33 -9.2(10) . . . . ?
O19 C26 N10 C38 172.8(6) . . . . ?
O19 C26 N10 C39 1.6(11) . . . . ?
O20 C34 N9 C28 4.9(12) . . . 2_765 ?
O20 C34 N9 C30 174.3(7) . . . . ?
O20 C34 N12 C27 -173.8(7) . . . . ?
O20 C34 N12 C39 -9.5(12) . . . . ?
O21 C41 N15 C42 -173.9(15) . . . . ?
O21 C41 N15 C43 1(2) . . . . ?
O22 C44 N16 C45 0(3) . . . . ?
O22 C44 N16 C46 177(2) . . . . ?
O23 C47 N17 C48 -176(2) . . . . ?
O23 C47 N17 C49 -3(3) . . . . ?

loop_
_smtbx_masks_void_nr
_smtbx_masks_void_average_x
_smtbx_masks_void_average_y
_smtbx_masks_void_average_z
_smtbx_masks_void_volume
_smtbx_masks_void_count_electrons
_smtbx_masks_void_content
1 0.069 0.467 0.433 7.2 4.8 ?
2 -0.069 0.533 0.567 7.2 4.9 ?
